data_7037487
loop_
_publ_author_name
'Pushkarevsky, Nikolay A.'
'Ogienko, Mikhail A.'
'Smolentsev, Anton I.'
'Novozhilov, Igor N.'
'Witt, Alexander'
'Khusniyarov, Marat M.'
'Cherkasov, Vladimir K.'
'Konchenko, Sergey N.'

_publ_section_title
;
 Cooperative reduction by Ln(2+) and Cp*(-) ions: synthesis and properties
 of Sm, Eu, and Yb complexes with 3,6-di-tert-butyl-o-benzoquinone.
;
_journal_issue 3
_journal_name_full 'Dalton transactions (Cambridge, England : 2003)'
_journal_page_first 1269
_journal_page_last 1278
_journal_paper_doi 10.1039/c5dt03573b
_journal_volume 45
_journal_year 2016
_chemical_formula_moiety 'C60 H91 Eu3 O8'
_chemical_formula_sum 'C60 H91 Eu3 O8'
_chemical_formula_weight 1396.21
_chemical_name_systematic
; 
 ? 
;
_space_group_IT_number 14
_symmetry_cell_setting monoclinic
_symmetry_space_group_name_Hall '-P 2yn'
_symmetry_space_group_name_H-M 'P 1 21/n 1'
_atom_sites_solution_hydrogens geom
_atom_sites_solution_primary direct
_atom_sites_solution_secondary difmap
_audit_creation_method SHELXL-97
_audit_update_record
;
2015-06-28 deposited with the CCDC.
2015-11-30 downloaded from the CCDC.
;
_cell_angle_alpha 90.00
_cell_angle_beta 104.6510(10)
_cell_angle_gamma 90.00
_cell_formula_units_Z 4
_cell_length_a 12.5855(3)
_cell_length_b 20.3033(6)
_cell_length_c 24.2945(7)
_cell_measurement_reflns_used 9903
_cell_measurement_temperature 150(2)
_cell_measurement_theta_max 27.59
_cell_measurement_theta_min 2.61
_cell_volume 6006.1(3)
_computing_cell_refinement 'SAINT (Bruker, 2004)'
_computing_data_collection 'APEX2 (Bruker, 2004)'
_computing_data_reduction 'SAINT (Bruker, 2004)'
_computing_molecular_graphics 'SHELXTL (Bruker, 2004)'
_computing_publication_material 'SHELXTL (Bruker, 2004)'
_computing_structure_refinement 'SHELXTL (Bruker, 2004)'
_computing_structure_solution 'SHELXTL (Bruker, 2004)'
_diffrn_ambient_temperature 150(2)
_diffrn_detector_area_resol_mean 25
_diffrn_measured_fraction_theta_full 0.994
_diffrn_measured_fraction_theta_max 0.975
_diffrn_measurement_device_type 'Bruker Nonius X8Apex CCD area-detector'
_diffrn_measurement_method '\f and \w scans'
_diffrn_radiation_monochromator graphite
_diffrn_radiation_source 'fine-focus sealed tube'
_diffrn_radiation_type MoK\a
_diffrn_radiation_wavelength 0.71073
_diffrn_reflns_av_R_equivalents 0.0251
_diffrn_reflns_av_sigmaI/netI 0.0331
_diffrn_reflns_limit_h_max 16
_diffrn_reflns_limit_h_min -7
_diffrn_reflns_limit_k_max 25
_diffrn_reflns_limit_k_min -26
_diffrn_reflns_limit_l_max 29
_diffrn_reflns_limit_l_min -31
_diffrn_reflns_number 37990
_diffrn_reflns_theta_full 25.25
_diffrn_reflns_theta_max 27.69
_diffrn_reflns_theta_min 1.73
_exptl_absorpt_coefficient_mu 3.144
_exptl_absorpt_correction_T_max 0.7870
_exptl_absorpt_correction_T_min 0.5446
_exptl_absorpt_correction_type multi-scan
_exptl_absorpt_process_details 'SADABS (Bruker, 2004)'
_exptl_crystal_colour black
_exptl_crystal_density_diffrn 1.544
_exptl_crystal_density_method 'not measured'
_exptl_crystal_description prism
_exptl_crystal_F_000 2816
_exptl_crystal_size_max 0.22
_exptl_crystal_size_mid 0.15
_exptl_crystal_size_min 0.08
_refine_diff_density_max 1.770
_refine_diff_density_min -0.858
_refine_diff_density_rms 0.110
_refine_ls_extinction_method none
_refine_ls_goodness_of_fit_ref 1.025
_refine_ls_hydrogen_treatment constr
_refine_ls_matrix_type full
_refine_ls_number_parameters 699
_refine_ls_number_reflns 13733
_refine_ls_number_restraints 4
_refine_ls_restrained_S_all 1.042
_refine_ls_R_factor_all 0.0482
_refine_ls_R_factor_gt 0.0301
_refine_ls_shift/su_max 0.002
_refine_ls_shift/su_mean 0.000
_refine_ls_structure_factor_coef Fsqd
_refine_ls_weighting_details 'calc w=1/[\s^2^(Fo^2^)+(0.0147P)^2^+13.7283P] where P=(Fo^2^+2Fc^2^)/3'
_refine_ls_weighting_scheme calc
_refine_ls_wR_factor_gt 0.0552
_refine_ls_wR_factor_ref 0.0595
_reflns_number_gt 10958
_reflns_number_total 13733
_reflns_threshold_expression >2sigma(I)
_cod_data_source_file c5dt03573b2.cif
_cod_data_source_block 1
_cod_depositor_comments
;
The following automatic conversions were performed:

'_symmetry_cell_setting' value 'Monoclinic' changed to 'monoclinic'
according to
/usr/data/users/saulius/crontab/automatic-downloads/rss-feeds/RSC/lib/dictionaries/cif_core.dic
dictionary named 'cif_core.dic' version 2.4.2 from 2011-04-26.

Automatic conversion script
Id: cif_fix_values 4268 2015-11-12 08:31:59Z antanas 

 Adding full bibliography for 7037485--7037488.cif.
;
_cod_original_cell_volume 6006.0(3)
_cod_original_sg_symbol_H-M 'P 21/n'
_cod_database_code 7037487

loop_
_symmetry_equiv_pos_as_xyz
'x, y, z'
'-x+1/2, y+1/2, -z+1/2'
'-x, -y, -z'
'x-1/2, -y-1/2, z-1/2'

loop_
_atom_site_label
_atom_site_type_symbol
_atom_site_fract_x
_atom_site_fract_y
_atom_site_fract_z
_atom_site_U_iso_or_equiv
_atom_site_adp_type
_atom_site_occupancy
_atom_site_symmetry_multiplicity
_atom_site_calc_flag
_atom_site_refinement_flags
_atom_site_disorder_assembly
_atom_site_disorder_group
Eu1 Eu 0.363133(15) 0.316915(9) 0.562126(8) 0.02584(5) Uani 1 1 d . A .
Eu2 Eu 0.451154(16) 0.207323(9) 0.682844(9) 0.02728(5) Uani 1 1 d . A .
Eu3 Eu 0.507596(14) 0.385951(8) 0.702658(7) 0.01817(4) Uani 1 1 d . . .
O11 O 0.2846(2) 0.22794(12) 0.60798(11) 0.0302(6) Uani 1 1 d . A .
O12 O 0.4789(2) 0.21860(12) 0.58793(11) 0.0303(6) Uani 1 1 d . . .
O21 O 0.33363(18) 0.38536(11) 0.64186(9) 0.0217(5) Uani 1 1 d . . .
O22 O 0.39963(18) 0.30759(11) 0.73028(10) 0.0212(5) Uani 1 1 d . . .
O31 O 0.53661(18) 0.37204(11) 0.61412(9) 0.0193(5) Uani 1 1 d . . .
O32 O 0.60256(19) 0.29084(11) 0.70009(10) 0.0215(5) Uani 1 1 d . . .
O1 O 0.2610(2) 0.31457(14) 0.45602(11) 0.0406(7) Uani 1 1 d . . .
O2 O 0.4392(3) 0.08333(13) 0.69869(14) 0.0473(8) Uani 1 1 d . . .
C11 C 0.2953(3) 0.18189(17) 0.56912(16) 0.0260(8) Uani 1 1 d . . .
C12 C 0.2080(3) 0.14111(18) 0.54075(16) 0.0271(8) Uani 1 1 d . A .
C13 C 0.2314(3) 0.09586(18) 0.50197(16) 0.0318(9) Uani 1 1 d . . .
H13 H 0.1750 0.0669 0.4825 0.038 Uiso 1 1 calc R A .
C14 C 0.3338(3) 0.09179(18) 0.49094(16) 0.0310(9) Uani 1 1 d . A .
H14 H 0.3447 0.0600 0.4642 0.037 Uiso 1 1 calc R . .
C15 C 0.4215(3) 0.13207(17) 0.51712(15) 0.0266(8) Uani 1 1 d . . .
C16 C 0.4012(3) 0.17711(17) 0.55787(15) 0.0256(8) Uani 1 1 d . A .
C21 C 0.2557(3) 0.36690(16) 0.66876(14) 0.0204(7) Uani 1 1 d . . .
C22 C 0.1455(3) 0.38694(18) 0.64989(16) 0.0283(8) Uani 1 1 d . . .
C23 C 0.0731(3) 0.3613(2) 0.6796(2) 0.0432(11) Uani 1 1 d . . .
H23 H -0.0028 0.3715 0.6668 0.052 Uiso 1 1 calc R . .
C24 C 0.1083(3) 0.3217(2) 0.72667(19) 0.0396(10) Uani 1 1 d . . .
H24 H 0.0555 0.3060 0.7455 0.048 Uiso 1 1 calc R . .
C25 C 0.2181(3) 0.30339(18) 0.74805(16) 0.0276(8) Uani 1 1 d . . .
C26 C 0.2912(3) 0.32518(16) 0.71675(15) 0.0213(7) Uani 1 1 d . . .
C31 C 0.6299(3) 0.33670(15) 0.61510(14) 0.0188(7) Uani 1 1 d . . .
C32 C 0.6854(3) 0.34166(16) 0.57191(14) 0.0216(7) Uani 1 1 d . . .
C33 C 0.7791(3) 0.30208(18) 0.57877(16) 0.0283(8) Uani 1 1 d . . .
H33 H 0.8194 0.3039 0.5506 0.034 Uiso 1 1 calc R . .
C34 C 0.8154(3) 0.26074(18) 0.62457(16) 0.0297(8) Uani 1 1 d . . .
H34 H 0.8804 0.2358 0.6272 0.036 Uiso 1 1 calc R . .
C35 C 0.7596(3) 0.25428(17) 0.66751(15) 0.0242(7) Uani 1 1 d . . .
C36 C 0.6663(3) 0.29325(16) 0.66187(14) 0.0208(7) Uani 1 1 d . . .
C40 C 0.5026(3) 0.50593(17) 0.74942(15) 0.0268(8) Uani 1 1 d . . .
C41 C 0.5663(3) 0.51323(17) 0.70925(15) 0.0271(8) Uani 1 1 d . . .
C42 C 0.6668(3) 0.47988(17) 0.73051(15) 0.0272(8) Uani 1 1 d . . .
C43 C 0.6655(3) 0.45181(17) 0.78364(16) 0.0283(8) Uani 1 1 d . . .
C44 C 0.5640(3) 0.46782(18) 0.79486(15) 0.0295(8) Uani 1 1 d . . .
C45 C 0.3912(3) 0.5359(2) 0.74481(19) 0.0422(11) Uani 1 1 d . . .
H45A H 0.3386 0.5010 0.7472 0.063 Uiso 1 1 calc R . .
H45B H 0.3666 0.5588 0.7083 0.063 Uiso 1 1 calc R . .
H45C H 0.3958 0.5673 0.7759 0.063 Uiso 1 1 calc R . .
C46 C 0.5323(4) 0.55023(19) 0.65430(17) 0.0423(11) Uani 1 1 d . . .
H46A H 0.5961 0.5565 0.6387 0.063 Uiso 1 1 calc R . .
H46B H 0.5026 0.5933 0.6610 0.063 Uiso 1 1 calc R . .
H46C H 0.4758 0.5252 0.6272 0.063 Uiso 1 1 calc R . .
C47 C 0.7613(3) 0.4763(2) 0.7025(2) 0.0438(11) Uani 1 1 d . . .
H47A H 0.7372 0.4926 0.6634 0.066 Uiso 1 1 calc R . .
H47B H 0.7857 0.4305 0.7021 0.066 Uiso 1 1 calc R . .
H47C H 0.8223 0.5034 0.7239 0.066 Uiso 1 1 calc R . .
C48 C 0.7594(4) 0.4171(2) 0.82340(18) 0.0446(11) Uani 1 1 d . . .
H48A H 0.8037 0.4492 0.8496 0.067 Uiso 1 1 calc R . .
H48B H 0.8050 0.3956 0.8014 0.067 Uiso 1 1 calc R . .
H48C H 0.7308 0.3839 0.8452 0.067 Uiso 1 1 calc R . .
C49 C 0.5306(4) 0.4529(2) 0.84942(17) 0.0463(11) Uani 1 1 d . . .
H49A H 0.5625 0.4107 0.8650 0.069 Uiso 1 1 calc R . .
H49B H 0.4504 0.4504 0.8413 0.069 Uiso 1 1 calc R . .
H49C H 0.5573 0.4879 0.8772 0.069 Uiso 1 1 calc R . .
C51 C 0.2197(5) 0.3677(2) 0.4171(2) 0.0592(14) Uani 1 1 d . . .
H51A H 0.2755 0.3817 0.3972 0.071 Uiso 1 1 calc R . .
H51B H 0.2001 0.4060 0.4378 0.071 Uiso 1 1 calc R . .
C52 C 0.1217(5) 0.3415(3) 0.3763(3) 0.0745(18) Uani 1 1 d . . .
H52A H 0.1176 0.3581 0.3375 0.089 Uiso 1 1 calc R . .
H52B H 0.0541 0.3548 0.3873 0.089 Uiso 1 1 calc R . .
C53 C 0.1342(4) 0.2673(3) 0.3785(2) 0.0556(13) Uani 1 1 d . . .
H53A H 0.0718 0.2463 0.3896 0.067 Uiso 1 1 calc R . .
H53B H 0.1380 0.2498 0.3410 0.067 Uiso 1 1 calc R . .
C54 C 0.2390(4) 0.2552(2) 0.42207(18) 0.0449(11) Uani 1 1 d . . .
H54A H 0.2316 0.2169 0.4461 0.054 Uiso 1 1 calc R . .
H54B H 0.2993 0.2463 0.4037 0.054 Uiso 1 1 calc R . .
C61B C 0.4780(12) 0.0352(7) 0.6662(6) 0.056(4) Uani 0.50 1 d PD A 2
H61D H 0.5593 0.0345 0.6766 0.067 Uiso 0.50 1 calc PR A 2
H61C H 0.4518 0.0452 0.6251 0.067 Uiso 0.50 1 calc PR A 2
C62A C 0.3543(11) -0.0182(5) 0.6618(4) 0.053(3) Uani 0.50 1 d PD A 1
H62B H 0.3732 -0.0593 0.6446 0.063 Uiso 0.50 1 calc PR A 1
H62A H 0.2738 -0.0113 0.6496 0.063 Uiso 0.50 1 calc PR A 1
C63A C 0.3945(12) -0.0198(5) 0.7256(4) 0.062(3) Uani 0.50 1 d PD A 1
H63A H 0.3364 -0.0367 0.7427 0.075 Uiso 0.50 1 calc PR A 1
H63B H 0.4596 -0.0488 0.7373 0.075 Uiso 0.50 1 calc PR A 1
C64A C 0.4223(11) 0.0455(7) 0.7435(5) 0.041(3) Uani 0.50 1 d PD A 1
H64A H 0.3624 0.0651 0.7578 0.049 Uiso 0.50 1 calc PR A 1
H64B H 0.4899 0.0455 0.7750 0.049 Uiso 0.50 1 calc PR A 1
C121 C 0.0937(3) 0.14636(19) 0.55220(17) 0.0318(9) Uani 1 1 d . . .
C122 C 0.0484(4) 0.2162(2) 0.5383(2) 0.0448(11) Uani 1 1 d . A .
H12A H -0.0270 0.2183 0.5424 0.067 Uiso 1 1 calc R . .
H12B H 0.0489 0.2273 0.4991 0.067 Uiso 1 1 calc R . .
H12C H 0.0944 0.2476 0.5645 0.067 Uiso 1 1 calc R . .
C123 C 0.1015(4) 0.1317(2) 0.61483(19) 0.0468(11) Uani 1 1 d . A .
H12D H 0.1345 0.0882 0.6246 0.070 Uiso 1 1 calc R . .
H12E H 0.0278 0.1323 0.6213 0.070 Uiso 1 1 calc R . .
H12F H 0.1472 0.1652 0.6387 0.070 Uiso 1 1 calc R . .
C124 C 0.0119(4) 0.0981(3) 0.5163(2) 0.0586(15) Uani 1 1 d . A .
H12G H 0.0382 0.0530 0.5252 0.088 Uiso 1 1 calc R . .
H12H H 0.0046 0.1071 0.4759 0.088 Uiso 1 1 calc R . .
H12I H -0.0597 0.1034 0.5249 0.088 Uiso 1 1 calc R . .
C151 C 0.5342(3) 0.12907(18) 0.50364(16) 0.0299(8) Uani 1 1 d . A .
C152 C 0.5635(4) 0.1965(2) 0.4828(2) 0.0426(11) Uani 1 1 d . . .
H15A H 0.5067 0.2096 0.4490 0.064 Uiso 1 1 calc R A .
H15B H 0.6345 0.1937 0.4734 0.064 Uiso 1 1 calc R . .
H15C H 0.5678 0.2293 0.5129 0.064 Uiso 1 1 calc R . .
C153 C 0.6238(3) 0.1090(2) 0.55701(18) 0.0390(10) Uani 1 1 d . . .
H15D H 0.6273 0.1417 0.5871 0.059 Uiso 1 1 calc R A .
H15E H 0.6950 0.1069 0.5476 0.059 Uiso 1 1 calc R . .
H15F H 0.6061 0.0657 0.5702 0.059 Uiso 1 1 calc R . .
C154 C 0.5358(4) 0.0791(2) 0.45645(18) 0.0395(10) Uani 1 1 d . . .
H15G H 0.5198 0.0351 0.4687 0.059 Uiso 1 1 calc R A .
H15H H 0.6085 0.0791 0.4487 0.059 Uiso 1 1 calc R . .
H15I H 0.4802 0.0913 0.4218 0.059 Uiso 1 1 calc R . .
C221 C 0.1059(3) 0.43497(19) 0.60006(17) 0.0330(9) Uani 1 1 d . . .
C222 C 0.1296(5) 0.4084(2) 0.54549(18) 0.0615(15) Uani 1 1 d . . .
H22A H 0.0890 0.4344 0.5130 0.092 Uiso 1 1 calc R . .
H22B H 0.1065 0.3623 0.5402 0.092 Uiso 1 1 calc R . .
H22C H 0.2085 0.4116 0.5483 0.092 Uiso 1 1 calc R . .
C223 C -0.0173(4) 0.4482(3) 0.5886(3) 0.0710(19) Uani 1 1 d . . .
H22D H -0.0338 0.4659 0.6230 0.106 Uiso 1 1 calc R . .
H22E H -0.0577 0.4070 0.5778 0.106 Uiso 1 1 calc R . .
H22F H -0.0393 0.4802 0.5575 0.106 Uiso 1 1 calc R . .
C224 C 0.1650(4) 0.50081(19) 0.61326(19) 0.0398(10) Uani 1 1 d . . .
H22G H 0.1399 0.5307 0.5809 0.060 Uiso 1 1 calc R . .
H22H H 0.2444 0.4939 0.6202 0.060 Uiso 1 1 calc R . .
H22I H 0.1488 0.5201 0.6472 0.060 Uiso 1 1 calc R . .
C251 C 0.2564(3) 0.2626(2) 0.80281(17) 0.0338(9) Uani 1 1 d . . .
C252 C 0.3119(4) 0.1985(2) 0.79152(19) 0.0423(11) Uani 1 1 d . . .
H25A H 0.2660 0.1768 0.7578 0.063 Uiso 1 1 calc R . .
H25B H 0.3211 0.1693 0.8245 0.063 Uiso 1 1 calc R . .
H25C H 0.3839 0.2086 0.7851 0.063 Uiso 1 1 calc R . .
C253 C 0.1601(4) 0.2430(3) 0.8278(2) 0.0590(15) Uani 1 1 d . . .
H25D H 0.1070 0.2169 0.7998 0.088 Uiso 1 1 calc R . .
H25E H 0.1243 0.2828 0.8372 0.088 Uiso 1 1 calc R . .
H25F H 0.1878 0.2168 0.8624 0.088 Uiso 1 1 calc R . .
C254 C 0.3367(4) 0.3033(2) 0.84765(18) 0.0437(11) Uani 1 1 d . . .
H25G H 0.3625 0.2771 0.8823 0.066 Uiso 1 1 calc R . .
H25H H 0.2996 0.3430 0.8564 0.066 Uiso 1 1 calc R . .
H25I H 0.3995 0.3161 0.8330 0.066 Uiso 1 1 calc R . .
C321 C 0.6477(3) 0.38743(17) 0.51994(14) 0.0232(7) Uani 1 1 d . . .
C322 C 0.5244(3) 0.3802(2) 0.49138(16) 0.0318(9) Uani 1 1 d . . .
H32A H 0.4817 0.3998 0.5158 0.048 Uiso 1 1 calc R . .
H32B H 0.5058 0.3335 0.4855 0.048 Uiso 1 1 calc R . .
H32C H 0.5070 0.4029 0.4546 0.048 Uiso 1 1 calc R . .
C323 C 0.7096(3) 0.3724(2) 0.47425(16) 0.0352(9) Uani 1 1 d . . .
H32D H 0.6828 0.4015 0.4415 0.053 Uiso 1 1 calc R . .
H32E H 0.6970 0.3265 0.4621 0.053 Uiso 1 1 calc R . .
H32F H 0.7884 0.3798 0.4901 0.053 Uiso 1 1 calc R . .
C324 C 0.6691(3) 0.45935(18) 0.53871(17) 0.0320(9) Uani 1 1 d . . .
H32G H 0.6298 0.4696 0.5677 0.048 Uiso 1 1 calc R . .
H32H H 0.6432 0.4884 0.5058 0.048 Uiso 1 1 calc R . .
H32I H 0.7480 0.4660 0.5546 0.048 Uiso 1 1 calc R . .
C351 C 0.8014(3) 0.20730(18) 0.71803(16) 0.0300(9) Uani 1 1 d . . .
C352 C 0.7117(4) 0.15806(19) 0.72392(18) 0.0388(10) Uani 1 1 d . . .
H35A H 0.6741 0.1411 0.6863 0.058 Uiso 1 1 calc R . .
H35B H 0.6584 0.1804 0.7408 0.058 Uiso 1 1 calc R . .
H35C H 0.7454 0.1214 0.7484 0.058 Uiso 1 1 calc R . .
C353 C 0.8989(4) 0.1663(2) 0.71056(19) 0.0439(11) Uani 1 1 d . . .
H35D H 0.8758 0.1391 0.6763 0.066 Uiso 1 1 calc R . .
H35E H 0.9249 0.1378 0.7438 0.066 Uiso 1 1 calc R . .
H35F H 0.9584 0.1957 0.7068 0.066 Uiso 1 1 calc R . .
C354 C 0.8371(3) 0.2471(2) 0.77338(17) 0.0357(9) Uani 1 1 d . . .
H35G H 0.8628 0.2169 0.8055 0.054 Uiso 1 1 calc R . .
H35H H 0.7745 0.2726 0.7790 0.054 Uiso 1 1 calc R . .
H35I H 0.8966 0.2771 0.7710 0.054 Uiso 1 1 calc R . .
C61A C 0.4136(13) 0.0381(7) 0.6472(7) 0.065(5) Uani 0.50 1 d PD A 1
H61A H 0.3679 0.0613 0.6136 0.078 Uiso 0.50 1 calc PR A 1
H61B H 0.4823 0.0234 0.6381 0.078 Uiso 0.50 1 calc PR A 1
C64B C 0.3710(15) 0.0524(8) 0.7270(8) 0.094(8) Uani 0.50 1 d PD A 2
H64C H 0.3058 0.0803 0.7255 0.113 Uiso 0.50 1 calc PR A 2
H64D H 0.4103 0.0463 0.7675 0.113 Uiso 0.50 1 calc PR A 2
C62B C 0.4337(9) -0.0305(5) 0.6794(5) 0.051(3) Uani 0.50 1 d PD A 2
H62C H 0.4889 -0.0550 0.7084 0.061 Uiso 0.50 1 calc PR A 2
H62D H 0.4100 -0.0579 0.6447 0.061 Uiso 0.50 1 calc PR A 2
C63B C 0.3369(8) -0.0100(5) 0.7019(6) 0.053(3) Uani 0.50 1 d PD A 2
H63C H 0.2691 -0.0060 0.6707 0.063 Uiso 0.50 1 calc PR A 2
H63D H 0.3241 -0.0418 0.7305 0.063 Uiso 0.50 1 calc PR A 2

loop_
_atom_site_aniso_label
_atom_site_aniso_U_11
_atom_site_aniso_U_22
_atom_site_aniso_U_33
_atom_site_aniso_U_23
_atom_site_aniso_U_13
_atom_site_aniso_U_12
Eu1 0.02709(10) 0.02998(10) 0.02052(9) -0.00609(7) 0.00613(7) -0.00672(8)
Eu2 0.03310(11) 0.01722(9) 0.03607(11) -0.00175(8) 0.01715(9) -0.00291(7)
Eu3 0.02060(8) 0.01551(8) 0.01831(8) -0.00125(6) 0.00472(7) 0.00005(7)
O11 0.0326(14) 0.0294(14) 0.0323(14) -0.0157(11) 0.0151(12) -0.0086(11)
O12 0.0290(14) 0.0298(14) 0.0363(15) -0.0168(12) 0.0158(12) -0.0119(11)
O21 0.0235(12) 0.0236(12) 0.0192(12) 0.0019(10) 0.0075(10) 0.0000(10)
O22 0.0195(12) 0.0221(12) 0.0234(12) 0.0032(10) 0.0081(10) 0.0025(10)
O31 0.0197(12) 0.0186(12) 0.0205(12) 0.0006(9) 0.0071(10) 0.0025(9)
O32 0.0254(13) 0.0194(12) 0.0228(12) 0.0044(10) 0.0120(10) 0.0016(10)
O1 0.0525(18) 0.0373(16) 0.0274(15) -0.0006(12) 0.0018(13) -0.0151(14)
O2 0.073(2) 0.0214(14) 0.062(2) -0.0019(14) 0.0425(18) -0.0053(14)
C11 0.031(2) 0.0204(17) 0.031(2) -0.0069(15) 0.0153(16) -0.0039(15)
C12 0.0282(19) 0.0278(19) 0.0278(19) -0.0027(15) 0.0117(16) -0.0070(15)
C13 0.039(2) 0.026(2) 0.029(2) -0.0086(16) 0.0079(18) -0.0068(17)
C14 0.041(2) 0.0239(19) 0.031(2) -0.0110(16) 0.0130(18) -0.0001(17)
C15 0.033(2) 0.0238(18) 0.0251(19) -0.0057(15) 0.0109(16) -0.0024(15)
C16 0.033(2) 0.0217(18) 0.0265(19) -0.0059(15) 0.0151(16) -0.0042(15)
C21 0.0195(17) 0.0194(16) 0.0232(17) 0.0000(14) 0.0067(14) -0.0016(13)
C22 0.0224(18) 0.0284(19) 0.032(2) 0.0095(16) 0.0034(15) 0.0022(15)
C23 0.021(2) 0.050(3) 0.059(3) 0.025(2) 0.0103(19) 0.0078(18)
C24 0.023(2) 0.048(3) 0.052(3) 0.025(2) 0.0185(19) 0.0045(18)
C25 0.0270(19) 0.028(2) 0.031(2) 0.0094(16) 0.0127(16) 0.0054(15)
C26 0.0209(17) 0.0187(17) 0.0255(18) -0.0019(14) 0.0082(14) 0.0008(13)
C31 0.0192(16) 0.0145(15) 0.0222(17) -0.0005(13) 0.0043(14) 0.0003(13)
C32 0.0243(18) 0.0185(16) 0.0223(18) -0.0002(13) 0.0067(14) -0.0022(14)
C33 0.030(2) 0.030(2) 0.030(2) 0.0057(16) 0.0177(17) 0.0030(16)
C34 0.0265(19) 0.029(2) 0.038(2) 0.0074(16) 0.0159(17) 0.0093(16)
C35 0.0236(18) 0.0234(18) 0.0265(19) 0.0055(15) 0.0080(15) 0.0041(14)
C36 0.0235(17) 0.0177(16) 0.0235(18) -0.0012(13) 0.0100(14) -0.0008(13)
C40 0.034(2) 0.0206(18) 0.0235(19) -0.0059(14) 0.0030(16) 0.0011(15)
C41 0.035(2) 0.0160(17) 0.0270(19) -0.0051(14) 0.0012(16) -0.0038(15)
C42 0.032(2) 0.0226(18) 0.0256(19) -0.0065(15) 0.0041(16) -0.0108(15)
C43 0.032(2) 0.0206(18) 0.0272(19) -0.0065(15) -0.0025(16) -0.0037(15)
C44 0.043(2) 0.0224(18) 0.0229(19) -0.0089(15) 0.0074(17) -0.0056(16)
C45 0.037(2) 0.037(2) 0.051(3) -0.014(2) 0.008(2) 0.0064(19)
C46 0.067(3) 0.024(2) 0.033(2) 0.0034(17) 0.006(2) -0.001(2)
C47 0.034(2) 0.048(3) 0.051(3) -0.008(2) 0.015(2) -0.013(2)
C48 0.044(3) 0.042(2) 0.038(2) 0.000(2) -0.009(2) 0.005(2)
C49 0.068(3) 0.044(3) 0.028(2) -0.0057(19) 0.015(2) -0.005(2)
C51 0.087(4) 0.045(3) 0.038(3) 0.014(2) 0.003(3) -0.013(3)
C52 0.071(4) 0.072(4) 0.062(4) -0.009(3) -0.017(3) 0.014(3)
C53 0.055(3) 0.060(3) 0.046(3) -0.007(2) 0.002(2) -0.011(3)
C54 0.060(3) 0.044(3) 0.030(2) -0.0044(19) 0.008(2) -0.003(2)
C61B 0.095(11) 0.032(6) 0.062(10) 0.003(6) 0.059(9) 0.001(8)
C62A 0.084(9) 0.029(5) 0.046(6) -0.007(5) 0.021(7) -0.015(6)
C63A 0.103(11) 0.038(6) 0.054(8) 0.012(5) 0.034(8) -0.003(7)
C64A 0.068(9) 0.033(6) 0.018(4) 0.001(4) 0.004(5) 0.012(6)
C121 0.029(2) 0.031(2) 0.037(2) -0.0052(17) 0.0126(18) -0.0086(16)
C122 0.038(2) 0.050(3) 0.050(3) 0.004(2) 0.016(2) 0.004(2)
C123 0.044(3) 0.053(3) 0.052(3) 0.004(2) 0.029(2) -0.008(2)
C124 0.037(3) 0.068(3) 0.075(4) -0.032(3) 0.022(3) -0.025(2)
C151 0.040(2) 0.0265(19) 0.028(2) -0.0086(15) 0.0178(18) -0.0014(16)
C152 0.049(3) 0.035(2) 0.055(3) -0.001(2) 0.034(2) -0.003(2)
C153 0.038(2) 0.042(2) 0.040(2) -0.007(2) 0.0146(19) 0.0019(19)
C154 0.041(2) 0.043(2) 0.039(2) -0.0117(19) 0.016(2) 0.0004(19)
C221 0.0247(19) 0.035(2) 0.035(2) 0.0136(17) -0.0002(17) 0.0004(16)
C222 0.100(4) 0.042(3) 0.028(2) 0.004(2) -0.011(3) 0.013(3)
C223 0.029(2) 0.082(4) 0.095(4) 0.062(3) 0.003(3) 0.007(2)
C224 0.043(2) 0.029(2) 0.047(3) 0.0113(19) 0.011(2) 0.0013(19)
C251 0.029(2) 0.040(2) 0.035(2) 0.0163(18) 0.0151(18) 0.0053(17)
C252 0.049(3) 0.033(2) 0.045(3) 0.0199(19) 0.012(2) 0.0049(19)
C253 0.045(3) 0.088(4) 0.053(3) 0.040(3) 0.027(2) 0.008(3)
C254 0.052(3) 0.050(3) 0.031(2) 0.009(2) 0.014(2) 0.008(2)
C321 0.0250(18) 0.0246(18) 0.0213(17) 0.0046(14) 0.0084(14) 0.0009(15)
C322 0.032(2) 0.039(2) 0.0228(19) 0.0074(17) 0.0052(16) -0.0041(17)
C323 0.041(2) 0.041(2) 0.026(2) 0.0089(17) 0.0150(18) 0.0070(19)
C324 0.034(2) 0.0233(19) 0.038(2) 0.0109(16) 0.0080(18) 0.0014(16)
C351 0.032(2) 0.0274(19) 0.034(2) 0.0156(16) 0.0146(17) 0.0114(16)
C352 0.047(3) 0.028(2) 0.044(2) 0.0144(18) 0.016(2) 0.0059(19)
C353 0.047(3) 0.040(2) 0.050(3) 0.024(2) 0.024(2) 0.026(2)
C354 0.028(2) 0.044(2) 0.037(2) 0.0131(19) 0.0118(18) 0.0110(18)
C61A 0.121(14) 0.025(6) 0.061(9) -0.014(6) 0.046(10) -0.007(9)
C64B 0.132(17) 0.021(6) 0.17(2) 0.012(10) 0.120(16) 0.008(10)
C62B 0.081(8) 0.027(5) 0.056(7) -0.003(4) 0.037(6) -0.008(5)
C63B 0.038(6) 0.040(6) 0.074(10) 0.024(6) 0.004(6) -0.003(5)

loop_
_atom_type_symbol
_atom_type_description
_atom_type_scat_dispersion_real
_atom_type_scat_dispersion_imag
_atom_type_scat_source
C C 0.0033 0.0016 'International Tables Vol C Tables 4.2.6.8 and 6.1.1.4'
H H 0.0000 0.0000 'International Tables Vol C Tables 4.2.6.8 and 6.1.1.4'
O O 0.0106 0.0060 'International Tables Vol C Tables 4.2.6.8 and 6.1.1.4'
Eu Eu -0.1578 3.6682 'International Tables Vol C Tables 4.2.6.8 and 6.1.1.4'

loop_
_geom_angle_atom_site_label_1
_geom_angle_atom_site_label_2
_geom_angle_atom_site_label_3
_geom_angle
O11 Eu1 O12 64.38(8)
O11 Eu1 O21 84.34(8)
O12 Eu1 O21 116.80(8)
O11 Eu1 O31 120.08(8)
O12 Eu1 O31 81.29(7)
O21 Eu1 O31 68.83(7)
O11 Eu1 O1 106.52(8)
O12 Eu1 O1 110.74(9)
O21 Eu1 O1 130.95(9)
O31 Eu1 O1 131.84(8)
O11 Eu1 C16 51.86(9)
O12 Eu1 C16 27.96(9)
O21 Eu1 C16 129.54(9)
O31 Eu1 C16 109.12(9)
O1 Eu1 C16 89.50(10)
O11 Eu1 C11 27.99(9)
O12 Eu1 C11 51.63(9)
O21 Eu1 C11 112.32(9)
O31 Eu1 C11 129.04(9)
O1 Eu1 C11 87.78(10)
C16 Eu1 C11 28.69(10)
O11 Eu1 Eu2 42.05(6)
O12 Eu1 Eu2 41.82(6)
O21 Eu1 Eu2 77.76(5)
O31 Eu1 Eu2 79.42(5)
O1 Eu1 Eu2 140.55(6)
C16 Eu1 Eu2 53.52(7)
C11 Eu1 Eu2 53.43(8)
O11 Eu1 Eu3 91.16(6)
O12 Eu1 Eu3 87.20(6)
O21 Eu1 Eu3 37.60(5)
O31 Eu1 Eu3 37.11(5)
O1 Eu1 Eu3 158.80(6)
C16 Eu1 Eu3 110.93(7)
C11 Eu1 Eu3 112.79(7)
Eu2 Eu1 Eu3 60.616(5)
O12 Eu2 O11 65.08(8)
O12 Eu2 O22 118.45(8)
O11 Eu2 O22 85.98(8)
O12 Eu2 O32 78.99(8)
O11 Eu2 O32 118.84(8)
O22 Eu2 O32 69.35(7)
O12 Eu2 O2 105.29(9)
O11 Eu2 O2 102.07(10)
O22 Eu2 O2 134.36(8)
O32 Eu2 O2 135.42(9)
O12 Eu2 C11 50.19(9)
O11 Eu2 C11 26.44(9)
O22 Eu2 C11 112.24(9)
O32 Eu2 C11 124.25(9)
O2 Eu2 C11 85.39(10)
O12 Eu2 C16 26.27(8)
O11 Eu2 C16 50.26(9)
O22 Eu2 C16 128.23(9)
O32 Eu2 C16 105.25(8)
O2 Eu2 C16 86.90(10)
C11 Eu2 C16 27.57(9)
O12 Eu2 Eu1 42.42(6)
O11 Eu2 Eu1 42.44(6)
O22 Eu2 Eu1 79.14(5)
O32 Eu2 Eu1 77.51(5)
O2 Eu2 Eu1 135.13(8)
C11 Eu2 Eu1 50.64(7)
C16 Eu2 Eu1 50.55(7)
O12 Eu2 Eu3 87.83(6)
O11 Eu2 Eu3 91.68(6)
O22 Eu2 Eu3 37.59(5)
O32 Eu2 Eu3 37.14(5)
O2 Eu2 Eu3 163.99(8)
C11 Eu2 Eu3 110.33(7)
C16 Eu2 Eu3 108.39(7)
Eu1 Eu2 Eu3 60.877(5)
O32 Eu3 O31 70.15(8)
O32 Eu3 O22 76.97(8)
O31 Eu3 O22 115.81(8)
O32 Eu3 O21 113.36(8)
O31 Eu3 O21 75.47(8)
O22 Eu3 O21 69.43(8)
O32 Eu3 C41 132.80(10)
O31 Eu3 C41 93.90(10)
O22 Eu3 C41 145.43(10)
O21 Eu3 C41 104.20(10)
O32 Eu3 C40 147.71(10)
O31 Eu3 C40 122.28(10)
O22 Eu3 C40 115.06(10)
O21 Eu3 C40 98.89(10)
C41 Eu3 C40 30.60(11)
O32 Eu3 C42 104.00(10)
O31 Eu3 C42 92.16(10)
O22 Eu3 C42 149.70(10)
O21 Eu3 C42 132.91(10)
C41 Eu3 C42 30.29(11)
C40 Eu3 C42 49.99(11)
O32 Eu3 C44 120.51(10)
O31 Eu3 C44 140.77(10)
O22 Eu3 C44 103.40(10)
O21 Eu3 C44 122.31(10)
C41 Eu3 C44 49.82(11)
C40 Eu3 C44 30.06(11)
C42 Eu3 C44 49.37(11)
O32 Eu3 C43 98.15(10)
O31 Eu3 C43 118.17(10)
O22 Eu3 C43 119.92(10)
O21 Eu3 C43 148.48(10)
C41 Eu3 C43 49.70(11)
C40 Eu3 C43 49.59(11)
C42 Eu3 C43 29.87(11)
C44 Eu3 C43 29.71(11)
O32 Eu3 C36 24.22(8)
O31 Eu3 C36 49.65(8)
O22 Eu3 C36 98.63(8)
O21 Eu3 C36 112.17(9)
C41 Eu3 C36 114.60(10)
C40 Eu3 C36 140.62(10)
C42 Eu3 C36 90.66(10)
C44 Eu3 C36 125.36(11)
C43 Eu3 C36 96.69(10)
O32 Eu3 C26 98.50(8)
O31 Eu3 C26 114.20(8)
O22 Eu3 C26 24.23(8)
O21 Eu3 C26 49.38(8)
C41 Eu3 C26 128.03(10)
C40 Eu3 C26 101.48(10)
C42 Eu3 C26 150.03(10)
C44 Eu3 C26 101.88(10)
C43 Eu3 C26 127.63(10)
C36 Eu3 C26 116.93(9)
O32 Eu3 C31 49.56(8)
O31 Eu3 C31 24.13(8)
O22 Eu3 C31 114.26(8)
O21 Eu3 C31 96.58(8)
C41 Eu3 C31 100.10(10)
C40 Eu3 C31 130.65(10)
C42 Eu3 C31 86.24(10)
C44 Eu3 C31 133.55(10)
C43 Eu3 C31 104.66(10)
C36 Eu3 C31 26.58(8)
C26 Eu3 C31 123.64(9)
C11 O11 Eu2 100.5(2)
C11 O11 Eu1 94.0(2)
Eu2 O11 Eu1 95.51(8)
C16 O12 Eu2 101.28(19)
C16 O12 Eu1 93.8(2)
Eu2 O12 Eu1 95.76(8)
C21 O21 Eu3 112.06(19)
C21 O21 Eu1 119.19(19)
Eu3 O21 Eu1 101.35(8)
C26 O22 Eu3 112.11(19)
C26 O22 Eu2 117.41(19)
Eu3 O22 Eu2 100.79(8)
C31 O31 Eu3 112.81(19)
C31 O31 Eu1 114.21(18)
Eu3 O31 Eu1 101.78(8)
C36 O32 Eu3 112.86(19)
C36 O32 Eu2 117.44(19)
Eu3 O32 Eu2 101.30(8)
C51 O1 C54 105.3(3)
C51 O1 Eu1 130.4(3)
C54 O1 Eu1 124.2(2)
C64B O2 C61B 108.0(9)
C64A O2 C61B 101.4(8)
C64B O2 C61A 96.1(10)
C64A O2 C61A 105.6(8)
C64B O2 Eu2 126.2(7)
C64A O2 Eu2 133.4(6)
C61B O2 Eu2 123.6(6)
C61A O2 Eu2 118.6(6)
O11 C11 C12 122.8(3)
O11 C11 C16 116.1(3)
C12 C11 C16 121.1(3)
C12 C11 Eu1 137.3(3)
C12 C11 Eu2 143.0(3)
C13 C12 C11 116.4(3)
C13 C12 C121 122.3(3)
C11 C12 C121 121.4(3)
C14 C13 C12 122.3(4)
C14 C13 H13 118.8
C12 C13 H13 118.8
C13 C14 C15 123.1(3)
C13 C14 H14 118.4
C15 C14 H14 118.4
C14 C15 C16 115.9(3)
C14 C15 C151 123.2(3)
C16 C15 C151 120.9(3)
O12 C16 C15 123.0(3)
O12 C16 C11 115.8(3)
C15 C16 C11 121.2(3)
C15 C16 Eu1 136.1(3)
C15 C16 Eu2 144.0(3)
O21 C21 C22 122.3(3)
O21 C21 C26 116.3(3)
C22 C21 C26 121.3(3)
C22 C21 Eu3 155.6(2)
C23 C22 C21 116.2(3)
C23 C22 C221 121.3(3)
C21 C22 C221 122.4(3)
C24 C23 C22 122.2(4)
C24 C23 H23 118.9
C22 C23 H23 118.9
C23 C24 C25 122.9(3)
C23 C24 H24 118.5
C25 C24 H24 118.5
C24 C25 C26 115.9(3)
C24 C25 C251 121.9(3)
C26 C25 C251 122.2(3)
O22 C26 C25 122.5(3)
O22 C26 C21 116.2(3)
C25 C26 C21 121.3(3)
C25 C26 Eu3 154.5(3)
O31 C31 C32 122.4(3)
O31 C31 C36 116.2(3)
C32 C31 C36 121.4(3)
C32 C31 Eu3 156.9(2)
C33 C32 C31 115.6(3)
C33 C32 C321 121.2(3)
C31 C32 C321 123.2(3)
C34 C33 C32 122.9(3)
C34 C33 H33 118.6
C32 C33 H33 118.6
C33 C34 C35 122.1(3)
C33 C34 H34 118.9
C35 C34 H34 118.9
C36 C35 C34 116.2(3)
C36 C35 C351 122.7(3)
C34 C35 C351 121.1(3)
O32 C36 C35 122.4(3)
O32 C36 C31 115.9(3)
C35 C36 C31 121.7(3)
C35 C36 Eu3 155.9(3)
C44 C40 C41 107.6(3)
C44 C40 C45 126.6(4)
C41 C40 C45 125.7(3)
C44 C40 Eu3 76.5(2)
C41 C40 Eu3 74.15(19)
C45 C40 Eu3 117.0(2)
C42 C41 C40 107.9(3)
C42 C41 C46 126.5(4)
C40 C41 C46 125.6(4)
C42 C41 Eu3 76.6(2)
C40 C41 Eu3 75.2(2)
C46 C41 Eu3 114.7(2)
C41 C42 C43 108.1(3)
C41 C42 C47 126.3(4)
C43 C42 C47 125.6(4)
C41 C42 Eu3 73.2(2)
C43 C42 Eu3 76.5(2)
C47 C42 Eu3 117.8(2)
C44 C43 C42 107.7(3)
C44 C43 C48 126.1(4)
C42 C43 C48 126.0(4)
C44 C43 Eu3 74.1(2)
C42 C43 Eu3 73.6(2)
C48 C43 Eu3 122.6(3)
C40 C44 C43 108.7(3)
C40 C44 C49 125.1(4)
C43 C44 C49 126.0(4)
C40 C44 Eu3 73.4(2)
C43 C44 Eu3 76.2(2)
C49 C44 Eu3 121.4(3)
C40 C45 H45A 109.5
C40 C45 H45B 109.5
H45A C45 H45B 109.5
C40 C45 H45C 109.5
H45A C45 H45C 109.5
H45B C45 H45C 109.5
C41 C46 H46A 109.5
C41 C46 H46B 109.5
H46A C46 H46B 109.5
C41 C46 H46C 109.5
H46A C46 H46C 109.5
H46B C46 H46C 109.5
C42 C47 H47A 109.5
C42 C47 H47B 109.5
H47A C47 H47B 109.5
C42 C47 H47C 109.5
H47A C47 H47C 109.5
H47B C47 H47C 109.5
C43 C48 H48A 109.5
C43 C48 H48B 109.5
H48A C48 H48B 109.5
C43 C48 H48C 109.5
H48A C48 H48C 109.5
H48B C48 H48C 109.5
C44 C49 H49A 109.5
C44 C49 H49B 109.5
H49A C49 H49B 109.5
C44 C49 H49C 109.5
H49A C49 H49C 109.5
H49B C49 H49C 109.5
O1 C51 C52 105.8(4)
O1 C51 H51A 110.6
C52 C51 H51A 110.6
O1 C51 H51B 110.6
C52 C51 H51B 110.6
H51A C51 H51B 108.7
C51 C52 C53 105.9(4)
C51 C52 H52A 110.6
C53 C52 H52A 110.6
C51 C52 H52B 110.6
C53 C52 H52B 110.6
H52A C52 H52B 108.7
C54 C53 C52 104.8(4)
C54 C53 H53A 110.8
C52 C53 H53A 110.8
C54 C53 H53B 110.8
C52 C53 H53B 110.8
H53A C53 H53B 108.9
O1 C54 C53 106.0(4)
O1 C54 H54A 110.5
C53 C54 H54A 110.5
O1 C54 H54B 110.5
C53 C54 H54B 110.5
H54A C54 H54B 108.7
O2 C61B C62B 107.1(9)
O2 C61B H61D 110.3
C62B C61B H61D 110.3
O2 C61B H61C 110.3
C62B C61B H61C 110.3
H61D C61B H61C 108.5
C61A C62A C63A 102.1(9)
C61A C62A H62B 111.4
C63A C62A H62B 111.4
C61A C62A H62A 111.4
C63A C62A H62A 111.4
H62B C62A H62A 109.2
C64A C63A C62A 106.9(9)
C64A C63A H63A 110.3
C62A C63A H63A 110.3
C64A C63A H63B 110.3
C62A C63A H63B 110.3
H63A C63A H63B 108.6
O2 C64A C63A 110.6(9)
O2 C64A H64A 109.5
C63A C64A H64A 109.5
O2 C64A H64B 109.5
C63A C64A H64B 109.5
H64A C64A H64B 108.1
C124 C121 C123 107.9(4)
C124 C121 C122 107.9(4)
C123 C121 C122 109.0(3)
C124 C121 C12 112.3(3)
C123 C121 C12 109.9(3)
C122 C121 C12 109.7(3)
C121 C122 H12A 109.5
C121 C122 H12B 109.5
H12A C122 H12B 109.5
C121 C122 H12C 109.5
H12A C122 H12C 109.5
H12B C122 H12C 109.5
C121 C123 H12D 109.5
C121 C123 H12E 109.5
H12D C123 H12E 109.5
C121 C123 H12F 109.5
H12D C123 H12F 109.5
H12E C123 H12F 109.5
C121 C124 H12G 109.5
C121 C124 H12H 109.5
H12G C124 H12H 109.5
C121 C124 H12I 109.5
H12G C124 H12I 109.5
H12H C124 H12I 109.5
C154 C151 C15 111.9(3)
C154 C151 C152 107.1(3)
C15 C151 C152 110.2(3)
C154 C151 C153 108.0(3)
C15 C151 C153 110.5(3)
C152 C151 C153 109.1(3)
C151 C152 H15A 109.5
C151 C152 H15B 109.5
H15A C152 H15B 109.5
C151 C152 H15C 109.5
H15A C152 H15C 109.5
H15B C152 H15C 109.5
C151 C153 H15D 109.5
C151 C153 H15E 109.5
H15D C153 H15E 109.5
C151 C153 H15F 109.5
H15D C153 H15F 109.5
H15E C153 H15F 109.5
C151 C154 H15G 109.5
C151 C154 H15H 109.5
H15G C154 H15H 109.5
C151 C154 H15I 109.5
H15G C154 H15I 109.5
H15H C154 H15I 109.5
C224 C221 C223 107.6(4)
C224 C221 C222 107.5(4)
C223 C221 C222 108.3(4)
C224 C221 C22 110.3(3)
C223 C221 C22 111.5(3)
C222 C221 C22 111.4(3)
C221 C222 H22A 109.5
C221 C222 H22B 109.5
H22A C222 H22B 109.5
C221 C222 H22C 109.5
H22A C222 H22C 109.5
H22B C222 H22C 109.5
C221 C223 H22D 109.5
C221 C223 H22E 109.5
H22D C223 H22E 109.5
C221 C223 H22F 109.5
H22D C223 H22F 109.5
H22E C223 H22F 109.5
C221 C224 H22G 109.5
C221 C224 H22H 109.5
H22G C224 H22H 109.5
C221 C224 H22I 109.5
H22G C224 H22I 109.5
H22H C224 H22I 109.5
C254 C251 C252 109.8(3)
C254 C251 C25 109.3(3)
C252 C251 C25 111.1(3)
C254 C251 C253 107.6(4)
C252 C251 C253 106.9(4)
C25 C251 C253 112.0(3)
C251 C252 H25A 109.5
C251 C252 H25B 109.5
H25A C252 H25B 109.5
C251 C252 H25C 109.5
H25A C252 H25C 109.5
H25B C252 H25C 109.5
C251 C253 H25D 109.5
C251 C253 H25E 109.5
H25D C253 H25E 109.5
C251 C253 H25F 109.5
H25D C253 H25F 109.5
H25E C253 H25F 109.5
C251 C254 H25G 109.5
C251 C254 H25H 109.5
H25G C254 H25H 109.5
C251 C254 H25I 109.5
H25G C254 H25I 109.5
H25H C254 H25I 109.5
C324 C321 C322 107.8(3)
C324 C321 C323 108.7(3)
C322 C321 C323 107.0(3)
C324 C321 C32 109.6(3)
C322 C321 C32 112.2(3)
C323 C321 C32 111.4(3)
C321 C322 H32A 109.5
C321 C322 H32B 109.5
H32A C322 H32B 109.5
C321 C322 H32C 109.5
H32A C322 H32C 109.5
H32B C322 H32C 109.5
C321 C323 H32D 109.5
C321 C323 H32E 109.5
H32D C323 H32E 109.5
C321 C323 H32F 109.5
H32D C323 H32F 109.5
H32E C323 H32F 109.5
C321 C324 H32G 109.5
C321 C324 H32H 109.5
H32G C324 H32H 109.5
C321 C324 H32I 109.5
H32G C324 H32I 109.5
H32H C324 H32I 109.5
C353 C351 C354 109.0(3)
C353 C351 C35 111.4(3)
C354 C351 C35 109.7(3)
C353 C351 C352 106.6(3)
C354 C351 C352 108.6(3)
C35 C351 C352 111.4(3)
C351 C352 H35A 109.5
C351 C352 H35B 109.5
H35A C352 H35B 109.5
C351 C352 H35C 109.5
H35A C352 H35C 109.5
H35B C352 H35C 109.5
C351 C353 H35D 109.5
C351 C353 H35E 109.5
H35D C353 H35E 109.5
C351 C353 H35F 109.5
H35D C353 H35F 109.5
H35E C353 H35F 109.5
C351 C354 H35G 109.5
C351 C354 H35H 109.5
H35G C354 H35H 109.5
C351 C354 H35I 109.5
H35G C354 H35I 109.5
H35H C354 H35I 109.5
C62A C61A O2 106.7(10)
C62A C61A H61A 110.4
O2 C61A H61A 110.4
C62A C61A H61B 110.4
O2 C61A H61B 110.4
H61A C61A H61B 108.6
O2 C64B C63B 110.4(12)
O2 C64B H64C 109.6
C63B C64B H64C 109.6
O2 C64B H64D 109.6
C63B C64B H64D 109.6
H64C C64B H64D 108.1
C61B C62B C63B 101.9(9)
C61B C62B H62C 111.4
C63B C62B H62C 111.4
C61B C62B H62D 111.4
C63B C62B H62D 111.4
H62C C62B H62D 109.2
C64B C63B C62B 102.5(10)
C64B C63B H63C 111.3
C62B C63B H63C 111.3
C64B C63B H63D 111.3
C62B C63B H63D 111.3
H63C C63B H63D 109.2

loop_
_geom_bond_atom_site_label_1
_geom_bond_atom_site_label_2
_geom_bond_distance
Eu1 O11 2.457(3)
Eu1 O12 2.457(3)
Eu1 O21 2.487(2)
Eu1 O31 2.494(2)
Eu1 O1 2.574(3)
Eu1 Eu2 3.6243(3)
Eu1 Eu3 3.7130(3)
Eu2 O12 2.429(3)
Eu2 O11 2.439(3)
Eu2 O22 2.504(2)
Eu2 O32 2.506(2)
Eu2 O2 2.557(3)
Eu2 Eu3 3.7036(3)
Eu3 O32 2.280(2)
Eu3 O31 2.289(2)
Eu3 O22 2.300(2)
Eu3 O21 2.311(2)
Eu3 C41 2.681(3)
Eu3 C40 2.695(3)
Eu3 C42 2.725(3)
Eu3 C44 2.735(3)
Eu3 C43 2.762(3)
O11 C11 1.359(4)
O12 C16 1.356(4)
O21 C21 1.361(4)
O22 C26 1.367(4)
O31 C31 1.371(4)
O32 C36 1.373(4)
O1 C51 1.442(5)
O1 C54 1.447(5)
O2 C64B 1.380(17)
O2 C64A 1.392(15)
O2 C61B 1.417(15)
O2 C61A 1.520(15)
C11 C12 1.409(5)
C11 C16 1.431(5)
C12 C13 1.400(5)
C12 C121 1.536(5)
C13 C14 1.383(5)
C13 H13 0.9500
C14 C15 1.392(5)
C14 H14 0.9500
C15 C16 1.417(5)
C15 C151 1.536(5)
C21 C22 1.407(5)
C21 C26 1.419(5)
C22 C23 1.397(5)
C22 C221 1.536(5)
C23 C24 1.377(5)
C23 H23 0.9500
C24 C25 1.398(5)
C24 H24 0.9500
C25 C26 1.405(5)
C25 C251 1.538(5)
C31 C32 1.404(5)
C31 C36 1.420(5)
C32 C33 1.402(5)
C32 C321 1.543(5)
C33 C34 1.376(5)
C33 H33 0.9500
C34 C35 1.404(5)
C34 H34 0.9500
C35 C36 1.393(5)
C35 C351 1.538(5)
C40 C44 1.409(5)
C40 C41 1.419(5)
C40 C45 1.506(5)
C41 C42 1.413(5)
C41 C46 1.497(5)
C42 C43 1.415(5)
C42 C47 1.514(5)
C43 C44 1.409(5)
C43 C48 1.499(5)
C44 C49 1.519(5)
C45 H45A 0.9800
C45 H45B 0.9800
C45 H45C 0.9800
C46 H46A 0.9800
C46 H46B 0.9800
C46 H46C 0.9800
C47 H47A 0.9800
C47 H47B 0.9800
C47 H47C 0.9800
C48 H48A 0.9800
C48 H48B 0.9800
C48 H48C 0.9800
C49 H49A 0.9800
C49 H49B 0.9800
C49 H49C 0.9800
C51 C52 1.472(7)
C51 H51A 0.9900
C51 H51B 0.9900
C52 C53 1.514(7)
C52 H52A 0.9900
C52 H52B 0.9900
C53 C54 1.488(6)
C53 H53A 0.9900
C53 H53B 0.9900
C54 H54A 0.9900
C54 H54B 0.9900
C61B C62B 1.511(17)
C61B H61D 0.9900
C61B H61C 0.9900
C62A C61A 1.458(18)
C62A C63A 1.503(8)
C62A H62B 0.9900
C62A H62A 0.9900
C63A C64A 1.412(19)
C63A H63A 0.9900
C63A H63B 0.9900
C64A H64A 0.9900
C64A H64B 0.9900
C121 C124 1.525(6)
C121 C123 1.529(6)
C121 C122 1.533(6)
C122 H12A 0.9800
C122 H12B 0.9800
C122 H12C 0.9800
C123 H12D 0.9800
C123 H12E 0.9800
C123 H12F 0.9800
C124 H12G 0.9800
C124 H12H 0.9800
C124 H12I 0.9800
C151 C154 1.534(5)
C151 C152 1.537(5)
C151 C153 1.543(6)
C152 H15A 0.9800
C152 H15B 0.9800
C152 H15C 0.9800
C153 H15D 0.9800
C153 H15E 0.9800
C153 H15F 0.9800
C154 H15G 0.9800
C154 H15H 0.9800
C154 H15I 0.9800
C221 C224 1.524(5)
C221 C223 1.528(6)
C221 C222 1.529(6)
C222 H22A 0.9800
C222 H22B 0.9800
C222 H22C 0.9800
C223 H22D 0.9800
C223 H22E 0.9800
C223 H22F 0.9800
C224 H22G 0.9800
C224 H22H 0.9800
C224 H22I 0.9800
C251 C254 1.529(6)
C251 C252 1.533(6)
C251 C253 1.539(5)
C252 H25A 0.9800
C252 H25B 0.9800
C252 H25C 0.9800
C253 H25D 0.9800
C253 H25E 0.9800
C253 H25F 0.9800
C254 H25G 0.9800
C254 H25H 0.9800
C254 H25I 0.9800
C321 C324 1.533(5)
C321 C322 1.539(5)
C321 C323 1.539(5)
C322 H32A 0.9800
C322 H32B 0.9800
C322 H32C 0.9800
C323 H32D 0.9800
C323 H32E 0.9800
C323 H32F 0.9800
C324 H32G 0.9800
C324 H32H 0.9800
C324 H32I 0.9800
C351 C353 1.531(5)
C351 C354 1.535(6)
C351 C352 1.542(5)
C352 H35A 0.9800
C352 H35B 0.9800
C352 H35C 0.9800
C353 H35D 0.9800
C353 H35E 0.9800
C353 H35F 0.9800
C354 H35G 0.9800
C354 H35H 0.9800
C354 H35I 0.9800
C61A H61A 0.9900
C61A H61B 0.9900
C64B C63B 1.43(2)
C64B H64C 0.9900
C64B H64D 0.9900
C62B C63B 1.515(9)
C62B H62C 0.9900
C62B H62D 0.9900
C63B H63C 0.9900
C63B H63D 0.9900
